data_7108604
loop_
_publ_author_name
'Adam D. J. Calow'
'Andrei S. Batsanov'
'Elena Fernandez'
'Cristina Sole'
'Andrew Whiting'

_publ_section_title
;
 Novel transformation of alpha,beta-unsaturated aldehydes and ketones into
 gamma-amino alcohols or 1,3-oxazines via a 4 or 5 step, one-pot sequence
;
_journal_name_full Chem.Commun.
_journal_page_first 11401
_journal_paper_doi 10.1039/c2cc36129a
_journal_volume 48
_journal_year 2012
_chemical_formula_moiety 'C17 H21 N O'
_chemical_formula_sum 'C17 H21 N O'
_chemical_formula_weight 255.35
_chemical_name_systematic
;
3-(benzylamino)-2-methyl-1-phenylpropan-1-ol
;
_space_group_crystal_system monoclinic
_space_group_IT_number 14
_space_group_name_Hall '-P 2ybc'
_space_group_name_H-M_alt 'P 1 21/c 1'
_symmetry_space_group_name_Hall '-P 2ybc'
_symmetry_space_group_name_H-M 'P 1 21/c 1'
_atom_sites_solution_hydrogens geom
_atom_sites_solution_primary direct
_atom_sites_solution_secondary difmap
_audit_creation_date 2012-07-20
_audit_creation_method
;
Olex2 1.2-alpha (compiled 2012.07.17 svn.r2416, GUI svn.r4280)
;
_cell_angle_alpha 90.00
_cell_angle_beta 108.679(8)
_cell_angle_gamma 90.00
_cell_formula_units_Z 4
_cell_length_a 13.1529(9)
_cell_length_b 13.0660(7)
_cell_length_c 9.0291(6)
_cell_measurement_reflns_used 1726
_cell_measurement_temperature 120
_cell_measurement_theta_max 29.99
_cell_measurement_theta_min 2.84
_cell_volume 1469.97(18)
_computing_cell_refinement
;
CrysAlisPro, Agilent Technologies, Version 1.171.35.10 (2011)
;
_computing_data_collection
;
CrysAlisPro, Agilent Technologies, Version 1.171.35.10 (2011)
;
_computing_data_reduction
;
CrysAlisPro, Agilent Technologies, Version 1.171.35.10 (2011)
;
_computing_molecular_graphics
;
O. V. Dolomanov, L. J. Bourhis, R. J. Gildea, J. A. K. Howard and H. Puschmann,
OLEX2: a complete structure solution, refinement and analysis program.
J. Appl. Cryst. (2009). 42, 339-341.
;
_computing_publication_material
;
O. V. Dolomanov, L. J. Bourhis, R. J. Gildea, J. A. K. Howard and H. Puschmann,
OLEX2: a complete structure solution, refinement and analysis program.
J. Appl. Cryst. (2009). 42, 339-341.
;
_computing_structure_refinement 'XL, G.M. Sheldrick, Acta Cryst. (2008). A64, 112-122'
_computing_structure_solution 'XS, G.M. Sheldrick, Acta Cryst. (2008). A64, 112-122'
_diffrn_ambient_temperature 120
_diffrn_detector_area_resol_mean 16.15
_diffrn_measured_fraction_theta_full 0.999
_diffrn_measured_fraction_theta_max 0.999
_diffrn_measurement_device 'Agilent Technologies, Gemini S Ultra kappa-diffractometer'
_diffrn_measurement_device_type 'Sapphire3 CCD area detector'
_diffrn_measurement_method '\w scans'
_diffrn_orient_matrix_UB_11 0.0228806000
_diffrn_orient_matrix_UB_12 -0.0294085000
_diffrn_orient_matrix_UB_13 0.0686982000
_diffrn_orient_matrix_UB_21 -0.0083858000
_diffrn_orient_matrix_UB_22 -0.0453070000
_diffrn_orient_matrix_UB_23 -0.0456250000
_diffrn_orient_matrix_UB_31 0.0514198000
_diffrn_orient_matrix_UB_32 0.0056872000
_diffrn_orient_matrix_UB_33 -0.0085959000
_diffrn_radiation_monochromator graphite
_diffrn_radiation_type 'Mo K\a'
_diffrn_radiation_wavelength 0.7107
_diffrn_reflns_av_R_equivalents 0.0564
_diffrn_reflns_av_unetI/netI 0.0570
_diffrn_reflns_limit_h_max 15
_diffrn_reflns_limit_h_min -15
_diffrn_reflns_limit_k_max 15
_diffrn_reflns_limit_k_min -15
_diffrn_reflns_limit_l_max 10
_diffrn_reflns_limit_l_min -8
_diffrn_reflns_number 9045
_diffrn_reflns_theta_full 24.99
_diffrn_reflns_theta_max 24.99
_diffrn_reflns_theta_min 2.85
_diffrn_source 'Enhance (Mo) X-ray Source'
_diffrn_standards_number 0
_exptl_absorpt_coefficient_mu 0.071
_exptl_absorpt_correction_T_max 1.0000
_exptl_absorpt_correction_T_min 0.7874
_exptl_absorpt_correction_type multi-scan
_exptl_absorpt_process_details
;
CrysAlisPro, Agilent Technologies, Version 1.171.35.10 (2011).
Empirical absorption correction using spherical harmonics,
implemented in SCALE3 ABSPACK scaling algorithm.
;
_exptl_crystal_colour colourless
_exptl_crystal_density_diffrn 1.154
_exptl_crystal_density_method 'not measured'
_exptl_crystal_F_000 552
_exptl_crystal_size_max 0.56
_exptl_crystal_size_mid 0.18
_exptl_crystal_size_min 0.03
_refine_diff_density_max 0.257
_refine_diff_density_min -0.199
_refine_diff_density_rms 0.051
_refine_ls_extinction_method none
_refine_ls_goodness_of_fit_ref 1.107
_refine_ls_hydrogen_treatment mixed
_refine_ls_matrix_type full
_refine_ls_number_parameters 181
_refine_ls_number_reflns 2586
_refine_ls_number_restraints 0
_refine_ls_restrained_S_all 1.107
_refine_ls_R_factor_all 0.0837
_refine_ls_R_factor_gt 0.0652
_refine_ls_shift/su_max 0.000
_refine_ls_shift/su_mean 0.000
_refine_ls_structure_factor_coef Fsqd
_refine_ls_weighting_details 'calc w=1/[\s^2^(Fo^2^)+(0.0464P)^2^+1.2242P] where P=(Fo^2^+2Fc^2^)/3'
_refine_ls_weighting_scheme calc
_refine_ls_wR_factor_gt 0.1485
_refine_ls_wR_factor_ref 0.1569
_reflns_number_gt 1988
_reflns_number_total 2586
_reflns_threshold_expression I>2\s(I)
_cod_data_source_file c2cc36129a.txt
_cod_data_source_block 4f
_cod_original_cell_volume 1469.97(16)
_cod_database_code 7108604
_reflns_odcompleteness_completeness 99.86
_reflns_odcompleteness_iscentric 1
_reflns_odcompleteness_theta 27.50

loop_
_space_group_symop_id
_space_group_symop_operation_xyz
1 'x, y, z'
2 '-x, y+1/2, -z+1/2'
3 '-x, -y, -z'
4 'x, -y-1/2, z-1/2'

loop_
_atom_site_label
_atom_site_type_symbol
_atom_site_fract_x
_atom_site_fract_y
_atom_site_fract_z
_atom_site_U_iso_or_equiv
_atom_site_adp_type
_atom_site_occupancy
_atom_site_symmetry_multiplicity
_atom_site_calc_flag
_atom_site_refinement_flags
O O 0.03433(14) 0.15162(14) 0.4050(2) 0.0251(5) Uani 1 1 d .
H0 H 0.057(3) 0.119(3) 0.501(5) 0.080(13) Uiso 1 1 d .
N N 0.11606(18) 0.46482(16) 0.1735(2) 0.0228(5) Uani 1 1 d .
H1 H 0.065(2) 0.500(2) 0.193(3) 0.038(9) Uiso 1 1 d .
C1 C 0.2155(2) 0.17175(18) 0.3952(3) 0.0204(6) Uani 1 1 d .
C2 C 0.2031(2) 0.0991(2) 0.2778(3) 0.0263(6) Uani 1 1 d .
H2 H 0.1346 0.0840 0.2111 0.032 Uiso 1 1 d R
C3 C 0.2902(2) 0.0492(2) 0.2584(3) 0.0352(7) Uani 1 1 d .
H3 H 0.2803 0.0011 0.1792 0.042 Uiso 1 1 d R
C4 C 0.3922(3) 0.0706(2) 0.3569(4) 0.0401(8) Uani 1 1 d .
H4 H 0.4513 0.0370 0.3445 0.048 Uiso 1 1 d R
C5 C 0.4060(2) 0.1427(2) 0.4747(4) 0.0369(7) Uani 1 1 d .
H5 H 0.4746 0.1575 0.5413 0.044 Uiso 1 1 d R
C6 C 0.3180(2) 0.1927(2) 0.4933(3) 0.0272(6) Uani 1 1 d .
H6 H 0.3279 0.2409 0.5725 0.033 Uiso 1 1 d R
C7 C 0.11796(19) 0.22474(19) 0.4161(3) 0.0206(6) Uani 1 1 d .
H7 H 0.1391 0.2553 0.5207 0.025 Uiso 1 1 d R
C8 C 0.0708(2) 0.30880(19) 0.2961(3) 0.0207(6) Uani 1 1 d .
H8 H 0.0436 0.2769 0.1926 0.025 Uiso 1 1 d R
C9 C 0.1574(2) 0.38571(18) 0.2932(3) 0.0213(6) Uani 1 1 d .
H9A H 0.1853 0.4181 0.3949 0.026 Uiso 1 1 d R
H9B H 0.2161 0.3499 0.2728 0.026 Uiso 1 1 d R
C10 C 0.1994(2) 0.5346(2) 0.1578(3) 0.0266(6) Uani 1 1 d .
H10A H 0.1656 0.5855 0.0793 0.032 Uiso 1 1 d R
H10B H 0.2487 0.4959 0.1193 0.032 Uiso 1 1 d R
C11 C 0.2637(2) 0.58956(19) 0.3055(3) 0.0237(6) Uani 1 1 d .
C12 C 0.3741(2) 0.5821(2) 0.3618(4) 0.0350(7) Uani 1 1 d .
H12 H 0.4095 0.5419 0.3088 0.042 Uiso 1 1 d R
C13 C 0.4330(2) 0.6336(2) 0.4958(4) 0.0444(8) Uani 1 1 d .
H13 H 0.5074 0.6277 0.5321 0.053 Uiso 1 1 d R
C14 C 0.3816(3) 0.6937(2) 0.5759(4) 0.0398(8) Uani 1 1 d .
H14 H 0.4211 0.7289 0.6653 0.048 Uiso 1 1 d R
C15 C 0.2711(2) 0.7009(2) 0.5220(3) 0.0325(7) Uani 1 1 d .
H15 H 0.2359 0.7405 0.5761 0.039 Uiso 1 1 d R
C16 C 0.2128(2) 0.6498(2) 0.3885(3) 0.0269(6) Uani 1 1 d .
H16 H 0.1384 0.6555 0.3530 0.032 Uiso 1 1 d R
C17 C -0.0230(2) 0.3615(2) 0.3301(3) 0.0281(6) Uani 1 1 d .
H17A H -0.0744 0.3098 0.3403 0.042 Uiso 1 1 calc R
H17B H -0.0587 0.4082 0.2442 0.042 Uiso 1 1 calc R
H17C H 0.0038 0.4004 0.4278 0.042 Uiso 1 1 calc R

loop_
_atom_site_aniso_label
_atom_site_aniso_U_11
_atom_site_aniso_U_22
_atom_site_aniso_U_33
_atom_site_aniso_U_23
_atom_site_aniso_U_13
_atom_site_aniso_U_12
O 0.0283(10) 0.0197(10) 0.0265(10) 0.0032(8) 0.0075(8) -0.0066(8)
N 0.0308(13) 0.0126(11) 0.0253(12) 0.0020(9) 0.0095(10) 0.0016(10)
C1 0.0273(14) 0.0127(13) 0.0213(13) 0.0055(10) 0.0081(11) -0.0013(10)
C2 0.0345(15) 0.0189(14) 0.0245(14) 0.0051(11) 0.0078(12) 0.0032(12)
C3 0.054(2) 0.0214(15) 0.0321(16) 0.0042(12) 0.0159(15) 0.0128(14)
C4 0.0457(19) 0.0336(18) 0.0465(19) 0.0138(15) 0.0225(16) 0.0176(15)
C5 0.0267(15) 0.0321(17) 0.0482(19) 0.0101(15) 0.0065(14) 0.0022(13)
C6 0.0306(15) 0.0172(13) 0.0325(15) 0.0023(12) 0.0081(12) -0.0018(11)
C7 0.0235(13) 0.0179(13) 0.0197(13) -0.0010(10) 0.0057(11) -0.0033(11)
C8 0.0255(14) 0.0164(13) 0.0203(13) 0.0004(10) 0.0075(11) 0.0003(11)
C9 0.0286(14) 0.0115(12) 0.0227(13) 0.0003(10) 0.0064(11) 0.0006(10)
C10 0.0406(16) 0.0160(13) 0.0278(15) 0.0006(11) 0.0172(13) -0.0017(12)
C11 0.0329(15) 0.0109(12) 0.0292(14) 0.0034(11) 0.0128(12) -0.0024(11)
C12 0.0335(16) 0.0233(15) 0.0518(19) -0.0010(14) 0.0187(14) 0.0006(13)
C13 0.0270(16) 0.0342(18) 0.062(2) 0.0052(16) 0.0007(15) -0.0024(14)
C14 0.050(2) 0.0242(16) 0.0360(17) -0.0013(13) 0.0015(15) -0.0118(14)
C15 0.0467(18) 0.0197(14) 0.0328(16) -0.0034(12) 0.0150(14) -0.0022(13)
C16 0.0317(15) 0.0166(13) 0.0318(15) 0.0001(12) 0.0094(12) 0.0009(12)
C17 0.0305(15) 0.0218(14) 0.0341(15) 0.0013(12) 0.0135(12) 0.0031(12)

loop_
_atom_type_symbol
_atom_type_description
_atom_type_scat_dispersion_real
_atom_type_scat_dispersion_imag
_atom_type_scat_source
C C 0.0033 0.0016 'International Tables Vol C Tables 4.2.6.8 and 6.1.1.4'
H H 0.0000 0.0000 'International Tables Vol C Tables 4.2.6.8 and 6.1.1.4'
N N 0.0061 0.0033 'International Tables Vol C Tables 4.2.6.8 and 6.1.1.4'
O O 0.0106 0.0060 'International Tables Vol C Tables 4.2.6.8 and 6.1.1.4'

loop_
_exptl_crystal_face_index_h
_exptl_crystal_face_index_k
_exptl_crystal_face_index_l
_exptl_crystal_face_perp_dist
0 0 1 0.0150
0 0 -1 0.0150
-2 0 1 0.3019
2 0 -1 0.2581
0 4 1 0.0856
0 -4 -1 0.0856
1 4 -2 0.0960

loop_
_geom_angle_atom_site_label_1
_geom_angle_atom_site_label_2
_geom_angle_atom_site_label_3
_geom_angle
C7 O H0 104(2)
C9 N H1 110(2)
C10 N H1 110(2)
C10 N C9 113.4(2)
C2 C1 C7 120.4(2)
C6 C1 C2 118.3(2)
C6 C1 C7 121.2(2)
C1 C2 H2 119.3
C3 C2 C1 121.3(3)
C3 C2 H2 119.3
C2 C3 H3 120.1
C2 C3 C4 119.9(3)
C4 C3 H3 120.0
C3 C4 H4 120.3
C3 C4 C5 119.5(3)
C5 C4 H4 120.2
C4 C5 H5 119.9
C6 C5 C4 120.2(3)
C6 C5 H5 119.9
C1 C6 C5 120.7(3)
C1 C6 H6 119.7
C5 C6 H6 119.7
O C7 C1 110.2(2)
O C7 H7 108.2
O C7 C8 107.52(19)
C1 C7 H7 108.4
C1 C7 C8 113.9(2)
C8 C7 H7 108.4
C7 C8 H8 108.2
C7 C8 C17 110.6(2)
C9 C8 C7 110.50(19)
C9 C8 H8 108.1
C9 C8 C17 111.2(2)
C17 C8 H8 108.1
N C9 C8 112.0(2)
N C9 H9A 109.2
N C9 H9B 109.3
C8 C9 H9A 109.2
C8 C9 H9B 109.2
H9A C9 H9B 107.9
N C10 H10A 108.3
N C10 H10B 108.4
N C10 C11 115.7(2)
H10A C10 H10B 107.4
C11 C10 H10A 108.4
C11 C10 H10B 108.4
C12 C11 C10 121.1(2)
C12 C11 C16 118.1(2)
C16 C11 C10 120.8(2)
C11 C12 H12 119.4
C11 C12 C13 121.1(3)
C13 C12 H12 119.5
C12 C13 H13 119.9
C14 C13 C12 120.2(3)
C14 C13 H13 119.9
C13 C14 H14 120.3
C15 C14 C13 119.4(3)
C15 C14 H14 120.3
C14 C15 H15 119.9
C16 C15 C14 120.3(3)
C16 C15 H15 119.9
C11 C16 H16 119.5
C15 C16 C11 121.0(3)
C15 C16 H16 119.5
C8 C17 H17A 109.5
C8 C17 H17B 109.5
C8 C17 H17C 109.5
H17A C17 H17B 109.5
H17A C17 H17C 109.5
H17B C17 H17C 109.5

loop_
_geom_bond_atom_site_label_1
_geom_bond_atom_site_label_2
_geom_bond_distance
O H0 0.92(4)
O C7 1.436(3)
N H1 0.88(3)
N C9 1.468(3)
N C10 1.468(3)
C1 C2 1.393(4)
C1 C6 1.383(4)
C1 C7 1.522(3)
C2 H2 0.9301
C2 C3 1.377(4)
C3 H3 0.9301
C3 C4 1.380(4)
C4 H4 0.9300
C4 C5 1.388(4)
C5 H5 0.9299
C5 C6 1.386(4)
C6 H6 0.9300
C7 H7 0.9800
C7 C8 1.528(3)
C8 H8 0.9800
C8 C9 1.525(3)
C8 C17 1.529(3)
C9 H9A 0.9701
C9 H9B 0.9700
C10 H10A 0.9698
C10 H10B 0.9700
C10 C11 1.512(4)
C11 C12 1.381(4)
C11 C16 1.397(4)
C12 H12 0.9299
C12 C13 1.384(4)
C13 H13 0.9299
C13 C14 1.382(5)
C14 H14 0.9300
C14 C15 1.380(4)
C15 H15 0.9300
C15 C16 1.377(4)
C16 H16 0.9301
C17 H17A 0.9800
C17 H17B 0.9800
C17 H17C 0.9800

loop_
_geom_hbond_atom_site_label_D
_geom_hbond_atom_site_label_H
_geom_hbond_atom_site_label_A
_geom_hbond_distance_DH
_geom_hbond_distance_HA
_geom_hbond_distance_DA
_geom_hbond_angle_DHA
_geom_hbond_site_symmetry_A
O H0 N 0.92(4) 1.86(4) 2.771(3) 168(4) 4_566
N H1 O 0.88(3) 2.38(3) 3.078(3) 137(3) 2
